data_4103794
loop_
_publ_author_name
'Andrew DeAngelis'
'Michael T. Taylor'
'Joseph M. Fox'

_publ_section_title
;
 Unusually Reactive and Selective Carbonyl Ylides for Three-Component
 Cycloaddition Reactions
;
_journal_name_full 'Journal of the American Chemical Society'
_journal_page_first 1101
_journal_page_last 1105
_journal_paper_doi 10.1021/ja807184r
_journal_volume 131
_journal_year 2009
_chemical_formula_sum 'C24 H28 O4'
_chemical_formula_weight 380.46
_chemical_name_systematic
; 
 ? 
;
_space_group_IT_number 61
_symmetry_cell_setting orthorhombic
_symmetry_space_group_name_Hall '-P 2ac 2ab'
_symmetry_space_group_name_H-M 'P b c a'
_atom_sites_solution_hydrogens geom
_atom_sites_solution_primary direct
_atom_sites_solution_secondary difmap
_audit_creation_method SHELXL-97
_cell_angle_alpha 90.00
_cell_angle_beta 90.00
_cell_angle_gamma 90.00
_cell_formula_units_Z 8
_cell_length_a 19.862(3)
_cell_length_b 9.3987(13)
_cell_length_c 22.279(3)
_cell_measurement_reflns_used 874
_cell_measurement_temperature 120(2)
_cell_measurement_theta_max 20.77
_cell_measurement_theta_min 2.57
_cell_volume 4159.0(10)
_computing_cell_refinement 'SAINT (Bruker, 2002)'
_computing_data_collection 'SMART (Bruker, 2002)'
_computing_data_reduction SAINT
_computing_molecular_graphics 'SHELXTL (Sheldrick, 2001)'
_computing_publication_material 'SHELXTL (Sheldrick, 2001)'
_computing_structure_refinement 'SHELXL-97 (Sheldrick, 1997)'
_computing_structure_solution 'SHELXS-97 (Sheldrick, 1990)'
_diffrn_ambient_temperature 120(2)
_diffrn_detector_area_resol_mean 836.6
_diffrn_measured_fraction_theta_full 1.000
_diffrn_measured_fraction_theta_max 1.000
_diffrn_measurement_device_type 'Bruker AXS APEX diffractometer'
_diffrn_measurement_method \w
_diffrn_radiation_monochromator graphite
_diffrn_radiation_source 'fine-focus sealed tube'
_diffrn_radiation_type MoK\a
_diffrn_radiation_wavelength 0.71073
_diffrn_reflns_av_R_equivalents 0.0543
_diffrn_reflns_av_sigmaI/netI 0.0448
_diffrn_reflns_limit_h_max 23
_diffrn_reflns_limit_h_min -23
_diffrn_reflns_limit_k_max 11
_diffrn_reflns_limit_k_min -10
_diffrn_reflns_limit_l_max 26
_diffrn_reflns_limit_l_min -22
_diffrn_reflns_number 16370
_diffrn_reflns_theta_full 25.00
_diffrn_reflns_theta_max 25.00
_diffrn_reflns_theta_min 1.83
_diffrn_standards_decay_% 1
_diffrn_standards_interval_count 0
_diffrn_standards_interval_time 0
_diffrn_standards_number 0
_exptl_absorpt_coefficient_mu 0.081
_exptl_absorpt_correction_T_max 0.9848
_exptl_absorpt_correction_T_min 0.9837
_exptl_absorpt_correction_type multi-scan
_exptl_absorpt_process_details 'SADABS (Sheldrick, 2003)'
_exptl_crystal_colour colorless
_exptl_crystal_density_diffrn 1.215
_exptl_crystal_density_method 'not measured'
_exptl_crystal_description block
_exptl_crystal_F_000 1632
_exptl_crystal_size_max 0.20
_exptl_crystal_size_mid 0.20
_exptl_crystal_size_min 0.19
_refine_diff_density_max 0.256
_refine_diff_density_min -0.204
_refine_diff_density_rms 0.042
_refine_ls_extinction_method none
_refine_ls_goodness_of_fit_ref 1.056
_refine_ls_hydrogen_treatment constr
_refine_ls_matrix_type full
_refine_ls_number_parameters 257
_refine_ls_number_reflns 3661
_refine_ls_number_restraints 0
_refine_ls_restrained_S_all 1.056
_refine_ls_R_factor_all 0.0722
_refine_ls_R_factor_gt 0.0459
_refine_ls_shift/su_max 0.000
_refine_ls_shift/su_mean 0.000
_refine_ls_structure_factor_coef Fsqd
_refine_ls_weighting_details 'calc w=1/[\s^2^(Fo^2^)+(0.0700P)^2^] where P=(Fo^2^+2Fc^2^)/3'
_refine_ls_weighting_scheme calc
_refine_ls_wR_factor_gt 0.1143
_refine_ls_wR_factor_ref 0.1327
_reflns_number_gt 2617
_reflns_number_total 3661
_reflns_threshold_expression >2sigma(I)
_cod_data_source_file ja807184r_si_001.cif
_cod_data_source_block joef068a
_cod_original_cell_volume 4158.9(10)
_cod_database_code 4103794

loop_
_symmetry_equiv_pos_as_xyz
'x, y, z'
'-x+1/2, -y, z+1/2'
'-x, y+1/2, -z+1/2'
'x+1/2, -y+1/2, -z'
'-x, -y, -z'
'x-1/2, y, -z-1/2'
'x, -y-1/2, z-1/2'
'-x-1/2, y-1/2, z'

loop_
_atom_site_label
_atom_site_type_symbol
_atom_site_fract_x
_atom_site_fract_y
_atom_site_fract_z
_atom_site_U_iso_or_equiv
_atom_site_adp_type
_atom_site_occupancy
_atom_site_symmetry_multiplicity
_atom_site_calc_flag
_atom_site_refinement_flags
O1 O 0.00077(6) 0.29226(13) 0.15798(5) 0.0255(3) Uani 1 1 d .
O2 O 0.15114(7) 0.45313(16) 0.12963(7) 0.0408(4) Uani 1 1 d .
O3 O 0.08054(8) 0.27273(15) 0.01485(6) 0.0402(4) Uani 1 1 d .
O4 O 0.09406(7) 0.15732(14) 0.10307(6) 0.0282(3) Uani 1 1 d .
C1 C 0.00404(10) 0.4153(2) 0.19619(8) 0.0253(5) Uani 1 1 d .
H1A H -0.0428 0.4495 0.2040 0.030 Uiso 1 1 calc R
C2 C 0.04156(10) 0.5295(2) 0.15875(8) 0.0270(5) Uani 1 1 d .
H2A H 0.0256 0.6267 0.1703 0.032 Uiso 1 1 calc R
C3 C 0.01767(11) 0.49344(19) 0.09550(8) 0.0275(5) Uani 1 1 d .
H3A H 0.0521 0.5202 0.0654 0.033 Uiso 1 1 calc R
H3B H -0.0248 0.5438 0.0861 0.033 Uiso 1 1 calc R
C4 C 0.00676(10) 0.3316(2) 0.09617(8) 0.0262(5) Uani 1 1 d .
C5 C 0.03522(10) 0.37099(18) 0.25524(8) 0.0239(4) Uani 1 1 d .
C6 C 0.08420(10) 0.2656(2) 0.25753(9) 0.0261(5) Uani 1 1 d .
H6A H 0.0980 0.2197 0.2216 0.031 Uiso 1 1 calc R
C7 C 0.11320(10) 0.2268(2) 0.31175(9) 0.0290(5) Uani 1 1 d .
H7A H 0.1468 0.1548 0.3127 0.035 Uiso 1 1 calc R
C8 C 0.09334(11) 0.2926(2) 0.36440(9) 0.0324(5) Uani 1 1 d .
H8A H 0.1131 0.2661 0.4016 0.039 Uiso 1 1 calc R
C9 C 0.04440(11) 0.3977(2) 0.36238(9) 0.0318(5) Uani 1 1 d .
H9A H 0.0306 0.4434 0.3984 0.038 Uiso 1 1 calc R
C10 C 0.01554(10) 0.4364(2) 0.30843(9) 0.0289(5) Uani 1 1 d .
H10A H -0.0181 0.5083 0.3076 0.035 Uiso 1 1 calc R
C11 C 0.11752(11) 0.5205(2) 0.16517(9) 0.0289(5) Uani 1 1 d .
C12 C 0.14939(11) 0.6004(2) 0.21609(9) 0.0392(6) Uani 1 1 d .
H12A H 0.1952 0.5648 0.2226 0.059 Uiso 1 1 calc R
H12B H 0.1227 0.5866 0.2526 0.059 Uiso 1 1 calc R
H12C H 0.1511 0.7020 0.2063 0.059 Uiso 1 1 calc R
C13 C -0.05699(10) 0.2842(2) 0.06195(9) 0.0307(5) Uani 1 1 d .
H13A H -0.0523 0.3129 0.0194 0.037 Uiso 1 1 calc R
H13B H -0.0596 0.1791 0.0631 0.037 Uiso 1 1 calc R
C14 C -0.12211(10) 0.3442(2) 0.08596(9) 0.0289(5) Uani 1 1 d .
C15 C -0.15461(11) 0.4578(2) 0.05836(9) 0.0325(5) Uani 1 1 d .
H15A H -0.1355 0.4990 0.0234 0.039 Uiso 1 1 calc R
C16 C -0.21441(11) 0.5118(2) 0.08106(10) 0.0373(5) Uani 1 1 d .
H16A H -0.2358 0.5897 0.0618 0.045 Uiso 1 1 calc R
C17 C -0.24268(11) 0.4522(2) 0.13177(10) 0.0394(6) Uani 1 1 d .
H17A H -0.2837 0.4889 0.1474 0.047 Uiso 1 1 calc R
C18 C -0.21133(12) 0.3392(2) 0.15980(11) 0.0427(6) Uani 1 1 d .
H18A H -0.2307 0.2978 0.1947 0.051 Uiso 1 1 calc R
C19 C -0.15148(11) 0.2862(2) 0.13691(9) 0.0365(6) Uani 1 1 d .
H19A H -0.1301 0.2087 0.1565 0.044 Uiso 1 1 calc R
C20 C 0.06564(10) 0.2525(2) 0.06670(9) 0.0292(5) Uani 1 1 d .
C21 C 0.15209(10) 0.0694(2) 0.08294(9) 0.0321(5) Uani 1 1 d .
C22 C 0.21048(12) 0.1621(3) 0.06397(11) 0.0473(6) Uani 1 1 d .
H22A H 0.2205 0.2309 0.0958 0.071 Uiso 1 1 calc R
H22B H 0.1987 0.2132 0.0271 0.071 Uiso 1 1 calc R
H22C H 0.2501 0.1025 0.0567 0.071 Uiso 1 1 calc R
C23 C 0.16911(13) -0.0126(3) 0.13916(10) 0.0529(7) Uani 1 1 d .
H23A H 0.1787 0.0541 0.1719 0.079 Uiso 1 1 calc R
H23B H 0.2088 -0.0721 0.1318 0.079 Uiso 1 1 calc R
H23C H 0.1309 -0.0732 0.1503 0.079 Uiso 1 1 calc R
C24 C 0.12959(13) -0.0301(2) 0.03323(11) 0.0488(6) Uani 1 1 d .
H24A H 0.1194 0.0253 -0.0029 0.073 Uiso 1 1 calc R
H24B H 0.0892 -0.0817 0.0461 0.073 Uiso 1 1 calc R
H24C H 0.1656 -0.0982 0.0244 0.073 Uiso 1 1 calc R

loop_
_atom_site_aniso_label
_atom_site_aniso_U_11
_atom_site_aniso_U_22
_atom_site_aniso_U_33
_atom_site_aniso_U_23
_atom_site_aniso_U_13
_atom_site_aniso_U_12
O1 0.0332(8) 0.0225(7) 0.0207(7) -0.0008(6) -0.0009(6) -0.0013(6)
O2 0.0336(9) 0.0442(9) 0.0447(9) -0.0112(8) 0.0052(7) -0.0030(7)
O3 0.0530(10) 0.0429(9) 0.0245(8) 0.0016(7) 0.0065(7) 0.0067(8)
O4 0.0278(8) 0.0285(7) 0.0283(8) -0.0011(6) 0.0006(6) 0.0045(6)
C1 0.0259(11) 0.0248(10) 0.0252(11) -0.0035(9) -0.0001(8) 0.0020(9)
C2 0.0321(12) 0.0216(10) 0.0272(11) 0.0001(9) 0.0017(9) 0.0002(9)
C3 0.0323(12) 0.0248(10) 0.0252(11) 0.0033(9) -0.0003(9) 0.0009(9)
C4 0.0335(12) 0.0259(10) 0.0190(10) 0.0017(9) -0.0025(8) 0.0020(9)
C5 0.0258(10) 0.0215(10) 0.0244(11) -0.0001(9) 0.0015(8) -0.0037(9)
C6 0.0268(11) 0.0258(10) 0.0257(11) -0.0020(9) 0.0009(8) -0.0015(9)
C7 0.0288(11) 0.0261(11) 0.0323(12) 0.0026(9) -0.0039(9) -0.0025(9)
C8 0.0366(12) 0.0345(12) 0.0260(12) 0.0053(10) -0.0071(9) -0.0080(10)
C9 0.0399(13) 0.0322(11) 0.0232(11) -0.0052(9) 0.0016(9) -0.0068(11)
C10 0.0317(12) 0.0251(11) 0.0299(11) -0.0013(9) 0.0018(9) 0.0007(9)
C11 0.0359(13) 0.0234(10) 0.0274(11) 0.0032(9) 0.0014(10) -0.0043(9)
C12 0.0403(13) 0.0427(13) 0.0347(12) -0.0025(11) -0.0031(10) -0.0073(11)
C13 0.0373(13) 0.0280(11) 0.0269(11) 0.0028(9) -0.0053(9) -0.0011(10)
C14 0.0303(12) 0.0300(11) 0.0263(11) -0.0013(9) -0.0071(9) -0.0056(9)
C15 0.0352(12) 0.0328(11) 0.0295(11) 0.0036(10) -0.0042(9) -0.0038(10)
C16 0.0362(13) 0.0334(12) 0.0423(13) 0.0025(10) -0.0094(11) -0.0005(10)
C17 0.0295(12) 0.0411(13) 0.0475(14) -0.0015(11) -0.0026(10) -0.0055(11)
C18 0.0353(13) 0.0486(14) 0.0442(14) 0.0101(12) 0.0012(11) -0.0096(12)
C19 0.0323(13) 0.0363(12) 0.0410(13) 0.0095(11) -0.0046(10) -0.0054(10)
C20 0.0346(12) 0.0274(11) 0.0258(12) -0.0008(9) -0.0018(9) -0.0030(9)
C21 0.0264(11) 0.0343(12) 0.0357(12) -0.0061(10) 0.0041(9) 0.0043(9)
C22 0.0352(13) 0.0483(14) 0.0583(16) -0.0118(12) 0.0080(12) -0.0037(11)
C23 0.0458(15) 0.0630(17) 0.0500(15) 0.0099(13) 0.0070(12) 0.0262(13)
C24 0.0443(14) 0.0419(13) 0.0600(16) -0.0185(12) 0.0015(12) 0.0031(12)

loop_
_atom_type_symbol
_atom_type_description
_atom_type_scat_dispersion_real
_atom_type_scat_dispersion_imag
_atom_type_scat_source
C C 0.0033 0.0016 'International Tables Vol C Tables 4.2.6.8 and 6.1.1.4'
H H 0.0000 0.0000 'International Tables Vol C Tables 4.2.6.8 and 6.1.1.4'
O O 0.0106 0.0060 'International Tables Vol C Tables 4.2.6.8 and 6.1.1.4'

loop_
_geom_angle_atom_site_label_1
_geom_angle_atom_site_label_2
_geom_angle_atom_site_label_3
_geom_angle
C4 O1 C1 111.00(13)
C20 O4 C21 121.20(15)
O1 C1 C5 108.17(15)
O1 C1 C2 105.08(14)
C5 C1 C2 117.51(16)
C11 C2 C3 112.58(16)
C11 C2 C1 112.87(16)
C3 C2 C1 101.17(15)
C2 C3 C4 104.77(15)
O1 C4 C20 110.51(15)
O1 C4 C3 106.07(14)
C20 C4 C3 111.61(16)
O1 C4 C13 109.43(15)
C20 C4 C13 105.93(16)
C3 C4 C13 113.34(16)
C6 C5 C10 118.71(18)
C6 C5 C1 121.00(17)
C10 C5 C1 120.28(17)
C7 C6 C5 120.70(18)
C8 C7 C6 120.13(19)
C7 C8 C9 119.41(19)
C10 C9 C8 120.46(19)
C9 C10 C5 120.59(19)
O2 C11 C12 121.47(19)
O2 C11 C2 120.95(18)
C12 C11 C2 117.56(18)
C14 C13 C4 114.86(16)
C19 C14 C15 117.89(19)
C19 C14 C13 120.26(18)
C15 C14 C13 121.85(18)
C16 C15 C14 121.2(2)
C17 C16 C15 119.8(2)
C16 C17 C18 119.9(2)
C17 C18 C19 119.8(2)
C18 C19 C14 121.4(2)
O3 C20 O4 125.69(19)
O3 C20 C4 121.36(18)
O4 C20 C4 112.84(16)
O4 C21 C23 101.95(15)
O4 C21 C22 111.01(17)
C23 C21 C22 110.79(19)
O4 C21 C24 109.53(17)
C23 C21 C24 110.91(19)
C22 C21 C24 112.19(18)

loop_
_geom_bond_atom_site_label_1
_geom_bond_atom_site_label_2
_geom_bond_distance
O1 C4 1.431(2)
O1 C1 1.438(2)
O2 C11 1.214(2)
O3 C20 1.208(2)
O4 C20 1.333(2)
O4 C21 1.487(2)
C1 C5 1.513(3)
C1 C2 1.550(3)
C2 C11 1.518(3)
C2 C3 1.525(3)
C3 C4 1.537(3)
C4 C20 1.533(3)
C4 C13 1.544(3)
C5 C6 1.389(3)
C5 C10 1.391(3)
C6 C7 1.387(3)
C7 C8 1.384(3)
C8 C9 1.386(3)
C9 C10 1.380(3)
C11 C12 1.501(3)
C13 C14 1.509(3)
C14 C19 1.388(3)
C14 C15 1.391(3)
C15 C16 1.387(3)
C16 C17 1.381(3)
C17 C18 1.381(3)
C18 C19 1.386(3)
C21 C23 1.509(3)
C21 C22 1.511(3)
C21 C24 1.517(3)

loop_
_geom_torsion_atom_site_label_1
_geom_torsion_atom_site_label_2
_geom_torsion_atom_site_label_3
_geom_torsion_atom_site_label_4
_geom_torsion
C4 O1 C1 C5 -149.27(15)
C4 O1 C1 C2 -22.98(19)
O1 C1 C2 C11 -87.08(18)
C5 C1 C2 C11 33.2(2)
O1 C1 C2 C3 33.45(18)
C5 C1 C2 C3 153.74(17)
C11 C2 C3 C4 89.10(19)
C1 C2 C3 C4 -31.63(19)
C1 O1 C4 C20 123.58(16)
C1 O1 C4 C3 2.5(2)
C1 O1 C4 C13 -120.15(16)
C2 C3 C4 O1 19.4(2)
C2 C3 C4 C20 -101.05(18)
C2 C3 C4 C13 139.46(17)
O1 C1 C5 C6 33.3(2)
C2 C1 C5 C6 -85.4(2)
O1 C1 C5 C10 -147.25(17)
C2 C1 C5 C10 94.1(2)
C10 C5 C6 C7 -0.3(3)
C1 C5 C6 C7 179.18(17)
C5 C6 C7 C8 0.2(3)
C6 C7 C8 C9 -0.1(3)
C7 C8 C9 C10 0.1(3)
C8 C9 C10 C5 -0.2(3)
C6 C5 C10 C9 0.3(3)
C1 C5 C10 C9 -179.16(18)
C3 C2 C11 O2 -19.8(3)
C1 C2 C11 O2 93.9(2)
C3 C2 C11 C12 158.84(17)
C1 C2 C11 C12 -87.4(2)
O1 C4 C13 C14 57.8(2)
C20 C4 C13 C14 176.94(16)
C3 C4 C13 C14 -60.4(2)
C4 C13 C14 C19 -78.4(2)
C4 C13 C14 C15 101.7(2)
C19 C14 C15 C16 0.2(3)
C13 C14 C15 C16 -179.88(19)
C14 C15 C16 C17 -0.3(3)
C15 C16 C17 C18 0.1(3)
C16 C17 C18 C19 0.1(3)
C17 C18 C19 C14 -0.2(3)
C15 C14 C19 C18 0.1(3)
C13 C14 C19 C18 -179.86(19)
C21 O4 C20 O3 3.8(3)
C21 O4 C20 C4 -179.98(16)
O1 C4 C20 O3 -178.25(17)
C3 C4 C20 O3 -60.5(2)
C13 C4 C20 O3 63.3(2)
O1 C4 C20 O4 5.3(2)
C3 C4 C20 O4 123.10(17)
C13 C4 C20 O4 -113.11(17)
C20 O4 C21 C23 176.47(18)
C20 O4 C21 C22 58.4(2)
C20 O4 C21 C24 -66.0(2)
